data_4307944
loop_
_publ_author_name
'Stanislav Groysman'
'R. H. Holm'

_publ_contact_author_address
;
Department of Chemistry and Chemical Biology
Harvard University
12 Oxford Street
Cambridge, MA 02138
USA
;
_publ_contact_author_email holm@chemistry.harvard.edu
_publ_contact_author_fax '617 496-9289'
_publ_contact_author_name 'Richard H. Holm'
_publ_contact_author_phone '617 495-0853'
_publ_section_title
;
Synthesis and Structures of Bis(dithiolene)tungsten(IV,VI) Thiolate and
Selenolate Complexes: Approaches to the Active Sites of Molybdenum and
Tungsten Formate Dehydrogenases
;
_journal_name_full 'Inorganic Chemistry'
_journal_page_first 4090
_journal_page_last 4102
_journal_paper_doi 10.1021/ic062441a
_journal_volume 46
_journal_year 2007
_chemical_formula_sum 'C26 H55 Mo N3 S5'
_chemical_formula_weight 665.97
_chemical_name_common (Et4N)2[21]*CH3CN
_chemical_name_systematic
; 
 ? 
;
_space_group_IT_number 2
_symmetry_cell_setting triclinic
_symmetry_space_group_name_Hall '-P 1'
_symmetry_space_group_name_H-M 'P -1'
_atom_sites_solution_hydrogens geom
_atom_sites_solution_primary direct
_atom_sites_solution_secondary difmap
_audit_creation_method SHELXL-97
_cell_angle_alpha 95.8660(10)
_cell_angle_beta 94.0900(10)
_cell_angle_gamma 90.3560(10)
_cell_formula_units_Z 4
_cell_length_a 13.2009(9)
_cell_length_b 13.7465(9)
_cell_length_c 19.2673(13)
_cell_measurement_temperature 193(2)
_cell_volume 3468.9(4)
_computing_cell_refinement 'SMART (Bruker, 2001)'
_computing_data_collection 'SMART (Bruker, 2001)'
_computing_data_reduction 'SAINT (Bruker, 2003)'
_computing_molecular_graphics 'SHELXTL (Bruker, 2000)'
_computing_publication_material 'SHELXTL (Bruker, 2000)'
_computing_structure_refinement 'SHELXL-97 (Sheldrick, 1997)'
_computing_structure_solution 'SHELXS-97 (Sheldrick, 1990)'
_diffrn_ambient_temperature 193(2)
_diffrn_measured_fraction_theta_full 0.970
_diffrn_measured_fraction_theta_max 0.970
_diffrn_measurement_device_type 'Bruker Smart APEX CCD'
_diffrn_measurement_method \w
_diffrn_radiation_monochromator graphite
_diffrn_radiation_source 'fine-focus sealed tube'
_diffrn_radiation_type MoK\a
_diffrn_radiation_wavelength 0.71073
_diffrn_reflns_av_R_equivalents 0.0534
_diffrn_reflns_av_sigmaI/netI 0.1614
_diffrn_reflns_limit_h_max 15
_diffrn_reflns_limit_h_min -17
_diffrn_reflns_limit_k_max 16
_diffrn_reflns_limit_k_min -18
_diffrn_reflns_limit_l_max 25
_diffrn_reflns_limit_l_min -21
_diffrn_reflns_number 23334
_diffrn_reflns_theta_full 27.88
_diffrn_reflns_theta_max 27.88
_diffrn_reflns_theta_min 1.07
_exptl_absorpt_coefficient_mu 0.698
_exptl_absorpt_correction_T_max 0.9335
_exptl_absorpt_correction_T_min 0.7581
_exptl_absorpt_correction_type multi-scan
_exptl_absorpt_process_details 'SADABS (Sheldrick, 2002)'
_exptl_crystal_density_diffrn 1.275
_exptl_crystal_density_method 'not measured'
_exptl_crystal_F_000 1416
_exptl_crystal_size_max 0.42
_exptl_crystal_size_mid 0.23
_exptl_crystal_size_min 0.10
_refine_diff_density_max 0.728
_refine_diff_density_min -0.514
_refine_diff_density_rms 0.122
_refine_ls_extinction_method none
_refine_ls_goodness_of_fit_ref 0.954
_refine_ls_hydrogen_treatment constr
_refine_ls_matrix_type full
_refine_ls_number_parameters 657
_refine_ls_number_reflns 16048
_refine_ls_number_restraints 0
_refine_ls_restrained_S_all 0.954
_refine_ls_R_factor_all 0.1568
_refine_ls_R_factor_gt 0.0630
_refine_ls_shift/su_max 0.047
_refine_ls_shift/su_mean 0.000
_refine_ls_structure_factor_coef Fsqd
_refine_ls_weighting_details 'calc w=1/[\s^2^(Fo^2^)+(0.0563P)^2^+0.0000P] where P=(Fo^2^+2Fc^2^)/3'
_refine_ls_weighting_scheme calc
_refine_ls_wR_factor_gt 0.1163
_refine_ls_wR_factor_ref 0.1486
_reflns_number_gt 8055
_reflns_number_total 16048
_reflns_threshold_expression >2sigma(I)
_cod_data_source_file ic062441asi20070323_105048_14.cif
_cod_data_source_block stas37
_cod_database_code 4307944

loop_
_symmetry_equiv_pos_as_xyz
'x, y, z'
'-x, -y, -z'

loop_
_atom_site_label
_atom_site_type_symbol
_atom_site_fract_x
_atom_site_fract_y
_atom_site_fract_z
_atom_site_U_iso_or_equiv
_atom_site_adp_type
_atom_site_occupancy
_atom_site_symmetry_multiplicity
_atom_site_calc_flag
_atom_site_refinement_flags
_atom_site_disorder_assembly
_atom_site_disorder_group
Mo1 Mo 0.90369(4) 0.66276(4) 0.28718(2) 0.02210(13) Uani 1 1 d . . .
Mo2 Mo 0.42627(4) 0.12860(4) 0.28073(2) 0.02326(13) Uani 1 1 d . . .
S6 S 0.60357(11) 0.10915(11) 0.29940(8) 0.0322(4) Uani 1 1 d . . .
S9 S 0.31765(11) 0.21487(11) 0.20725(8) 0.0313(4) Uani 1 1 d . . .
S10 S 0.33887(12) 0.04505(12) 0.34584(8) 0.0355(4) Uani 1 1 d . . .
S1 S 1.06034(11) 0.69454(11) 0.35274(8) 0.0315(4) Uani 1 1 d . . .
S7 S 0.46520(11) 0.28149(11) 0.34526(8) 0.0302(4) Uani 1 1 d . . .
S2 S 0.89424(11) 0.83485(11) 0.30418(8) 0.0301(4) Uani 1 1 d . . .
S3 S 0.99432(11) 0.54704(11) 0.21822(7) 0.0292(4) Uani 1 1 d . . .
S5 S 0.80364(12) 0.59064(11) 0.35127(8) 0.0346(4) Uani 1 1 d . . .
S4 S 0.81724(11) 0.68052(11) 0.17710(8) 0.0308(4) Uani 1 1 d . . .
S8 S 0.44968(11) 0.03427(11) 0.17277(8) 0.0312(4) Uani 1 1 d . . .
N5 N 0.5855(3) 0.8166(3) 0.4189(2) 0.0242(11) Uani 1 1 d . . .
N3 N 0.1179(3) 0.3611(3) 0.3779(2) 0.0259(11) Uani 1 1 d . . .
N4 N 0.5978(3) 0.3811(3) 0.1569(2) 0.0277(11) Uani 1 1 d . . .
N2 N 0.1540(4) 0.8162(3) 0.1506(2) 0.0310(12) Uani 1 1 d . . .
C42 C 0.1308(5) 0.2863(4) 0.4303(3) 0.0378(16) Uani 1 1 d . . .
H42A H 0.1568 0.2255 0.4061 0.045 Uiso 1 1 calc R . .
H42B H 0.1835 0.3111 0.4671 0.045 Uiso 1 1 calc R . .
C2 C 0.5967(4) 0.2861(5) 0.3738(3) 0.0317(14) Uani 1 1 d . . .
C12 C 1.0679(5) 0.8204(4) 0.3848(3) 0.0312(14) Uani 1 1 d . . .
C31 C 0.7105(4) 0.4076(5) 0.1631(3) 0.0427(17) Uani 1 1 d . . .
H31A H 0.7384 0.3892 0.1173 0.051 Uiso 1 1 calc R . .
H31B H 0.7179 0.4794 0.1733 0.051 Uiso 1 1 calc R . .
C9 C 0.8578(4) 0.5875(4) 0.1148(3) 0.0286(14) Uani 1 1 d . . .
C32 C 0.7738(5) 0.3594(5) 0.2189(3) 0.0440(17) Uani 1 1 d . . .
H32A H 0.7474 0.3774 0.2647 0.066 Uiso 1 1 calc R . .
H32B H 0.8446 0.3817 0.2199 0.066 Uiso 1 1 calc R . .
H32C H 0.7701 0.2882 0.2081 0.066 Uiso 1 1 calc R . .
C5 C 0.3580(5) 0.0701(5) 0.1082(3) 0.0355(15) Uani 1 1 d . . .
C38 C 0.7000(4) 0.8235(5) 0.4326(3) 0.0375(16) Uani 1 1 d . . .
H38A H 0.7314 0.7924 0.3909 0.045 Uiso 1 1 calc R . .
H38B H 0.7200 0.7853 0.4722 0.045 Uiso 1 1 calc R . .
C4 C 0.6330(5) 0.3778(5) 0.4180(3) 0.0517(19) Uani 1 1 d . . .
H4A H 0.6940 0.3638 0.4471 0.078 Uiso 1 1 calc R . .
H4B H 0.5796 0.4014 0.4481 0.078 Uiso 1 1 calc R . .
H4C H 0.6489 0.4280 0.3877 0.078 Uiso 1 1 calc R . .
C25 C 0.2194(4) 0.3700(4) 0.3479(3) 0.0341(15) Uani 1 1 d . . .
H25A H 0.2716 0.3846 0.3872 0.041 Uiso 1 1 calc R . .
H25B H 0.2357 0.3058 0.3235 0.041 Uiso 1 1 calc R . .
C6 C 0.3007(4) 0.1480(5) 0.1236(3) 0.0343(15) Uani 1 1 d . . .
C14 C 1.1600(5) 0.8512(5) 0.4324(3) 0.0507(19) Uani 1 1 d . . .
H14A H 1.1966 0.9032 0.4131 0.076 Uiso 1 1 calc R . .
H14B H 1.2046 0.7950 0.4366 0.076 Uiso 1 1 calc R . .
H14C H 1.1389 0.8753 0.4788 0.076 Uiso 1 1 calc R . .
C22 C 0.0840(4) 0.4587(4) 0.4123(3) 0.0338(15) Uani 1 1 d . . .
H22A H 0.0719 0.5039 0.3759 0.041 Uiso 1 1 calc R . .
H22B H 0.0187 0.4488 0.4330 0.041 Uiso 1 1 calc R . .
C13 C 0.9961(5) 0.8812(4) 0.3636(3) 0.0330(15) Uani 1 1 d . . .
C1 C 0.6558(4) 0.2108(5) 0.3529(3) 0.0342(15) Uani 1 1 d . . .
C7 C 0.3553(5) 0.0065(5) 0.0388(3) 0.0443(17) Uani 1 1 d . . .
H7A H 0.2936 0.0200 0.0102 0.066 Uiso 1 1 calc R . .
H7B H 0.3555 -0.0625 0.0472 0.066 Uiso 1 1 calc R . .
H7C H 0.4151 0.0212 0.0141 0.066 Uiso 1 1 calc R . .
C8 C 0.9327(4) 0.5282(4) 0.1332(3) 0.0281(13) Uani 1 1 d . . .
C23 C 0.0354(4) 0.3293(4) 0.3205(3) 0.0352(15) Uani 1 1 d . . .
H23A H -0.0305 0.3276 0.3419 0.042 Uiso 1 1 calc R . .
H23B H 0.0308 0.3794 0.2870 0.042 Uiso 1 1 calc R . .
C40 C 0.5230(6) 0.7331(6) 0.0914(4) 0.052(2) Uani 1 1 d . . .
C39 C 0.7433(5) 0.9270(5) 0.4495(3) 0.0469(18) Uani 1 1 d . . .
H39A H 0.7207 0.9669 0.4121 0.070 Uiso 1 1 calc R . .
H39B H 0.8177 0.9248 0.4532 0.070 Uiso 1 1 calc R . .
H39C H 0.7195 0.9559 0.4939 0.070 Uiso 1 1 calc R . .
C36 C 0.5500(5) 0.8735(5) 0.3586(3) 0.0382(16) Uani 1 1 d . . .
H36A H 0.4750 0.8674 0.3518 0.046 Uiso 1 1 calc R . .
H36B H 0.5669 0.9434 0.3720 0.046 Uiso 1 1 calc R . .
C21 C 0.1592(5) 0.5059(5) 0.4686(3) 0.0487(18) Uani 1 1 d . . .
H21A H 0.1594 0.4699 0.5100 0.073 Uiso 1 1 calc R . .
H21B H 0.1399 0.5738 0.4812 0.073 Uiso 1 1 calc R . .
H21C H 0.2273 0.5048 0.4512 0.073 Uiso 1 1 calc R . .
C35 C 0.5556(5) 0.7101(4) 0.4008(3) 0.0378(16) Uani 1 1 d . . .
H35A H 0.4819 0.7062 0.3870 0.045 Uiso 1 1 calc R . .
H35B H 0.5916 0.6841 0.3597 0.045 Uiso 1 1 calc R . .
C16 C 0.1772(5) 0.9244(5) 0.1527(4) 0.057(2) Uani 1 1 d . . .
H16A H 0.1621 0.9448 0.1053 0.069 Uiso 1 1 calc R . .
H16B H 0.2508 0.9355 0.1651 0.069 Uiso 1 1 calc R . .
C20 C 0.1822(6) 0.7796(5) 0.2205(3) 0.056(2) Uani 1 1 d . . .
H20A H 0.1610 0.7100 0.2182 0.067 Uiso 1 1 calc R . .
H20B H 0.1435 0.8167 0.2564 0.067 Uiso 1 1 calc R . .
C33 C 0.5491(5) 0.4186(5) 0.2226(3) 0.0437(17) Uani 1 1 d . . .
H33A H 0.5848 0.3903 0.2627 0.052 Uiso 1 1 calc R . .
H33B H 0.4779 0.3945 0.2189 0.052 Uiso 1 1 calc R . .
C43 C 0.0369(5) 0.2603(5) 0.4656(4) 0.0510(19) Uani 1 1 d . . .
H43A H 0.0116 0.3191 0.4916 0.076 Uiso 1 1 calc R . .
H43B H 0.0540 0.2114 0.4980 0.076 Uiso 1 1 calc R . .
H43C H -0.0156 0.2336 0.4301 0.076 Uiso 1 1 calc R . .
C28 C 0.5499(5) 0.4269(4) 0.0947(3) 0.0390(16) Uani 1 1 d . . .
H28A H 0.5649 0.4980 0.1013 0.047 Uiso 1 1 calc R . .
H28B H 0.5822 0.3995 0.0523 0.047 Uiso 1 1 calc R . .
C18 C 0.0422(5) 0.7941(6) 0.1360(4) 0.056(2) Uani 1 1 d . . .
H18A H 0.0051 0.8277 0.1742 0.067 Uiso 1 1 calc R . .
H18B H 0.0306 0.7229 0.1360 0.067 Uiso 1 1 calc R . .
C30 C 0.6218(6) 0.2167(5) 0.0852(4) 0.058(2) Uani 1 1 d . . .
H30A H 0.5919 0.2419 0.0427 0.088 Uiso 1 1 calc R . .
H30B H 0.6054 0.1469 0.0839 0.088 Uiso 1 1 calc R . .
H30C H 0.6957 0.2259 0.0880 0.088 Uiso 1 1 calc R . .
C29 C 0.5797(5) 0.2710(4) 0.1481(3) 0.0439(17) Uani 1 1 d . . .
H29A H 0.6099 0.2438 0.1904 0.053 Uiso 1 1 calc R . .
H29B H 0.5056 0.2582 0.1456 0.053 Uiso 1 1 calc R . .
C37 C 0.5937(5) 0.8429(5) 0.2896(3) 0.0475(18) Uani 1 1 d . . .
H37A H 0.6675 0.8532 0.2944 0.071 Uiso 1 1 calc R . .
H37B H 0.5638 0.8821 0.2538 0.071 Uiso 1 1 calc R . .
H37C H 0.5782 0.7735 0.2757 0.071 Uiso 1 1 calc R . .
C19 C 0.2149(6) 0.7655(6) 0.0950(4) 0.060(2) Uani 1 1 d . . .
H19A H 0.2877 0.7820 0.1063 0.072 Uiso 1 1 calc R . .
H19B H 0.1943 0.7899 0.0496 0.072 Uiso 1 1 calc R . .
C17 C 0.1175(5) 0.9894(5) 0.2047(4) 0.054(2) Uani 1 1 d . . .
H17A H 0.0464 0.9920 0.1865 0.081 Uiso 1 1 calc R . .
H17B H 0.1471 1.0556 0.2108 0.081 Uiso 1 1 calc R . .
H17C H 0.1210 0.9621 0.2498 0.081 Uiso 1 1 calc R . .
C27 C 0.4371(5) 0.4119(5) 0.0825(4) 0.058(2) Uani 1 1 d . . .
H27A H 0.4213 0.3418 0.0737 0.087 Uiso 1 1 calc R . .
H27B H 0.4121 0.4448 0.0420 0.087 Uiso 1 1 calc R . .
H27C H 0.4041 0.4394 0.1240 0.087 Uiso 1 1 calc R . .
C11 C 0.8003(5) 0.5830(5) 0.0442(3) 0.0430(17) Uani 1 1 d . . .
H11A H 0.8190 0.6396 0.0206 0.064 Uiso 1 1 calc R . .
H11B H 0.7272 0.5838 0.0502 0.064 Uiso 1 1 calc R . .
H11C H 0.8172 0.5227 0.0160 0.064 Uiso 1 1 calc R . .
N1 N 0.4650(5) 0.6717(5) 0.0893(4) 0.073(2) Uani 1 1 d . . .
C26 C 0.2282(5) 0.4463(5) 0.2978(4) 0.0502(19) Uani 1 1 d . . .
H26A H 0.1779 0.4324 0.2580 0.075 Uiso 1 1 calc R . .
H26B H 0.2965 0.4452 0.2810 0.075 Uiso 1 1 calc R . .
H26C H 0.2157 0.5110 0.3218 0.075 Uiso 1 1 calc R . .
C24 C 0.0507(5) 0.2314(5) 0.2803(3) 0.0494(18) Uani 1 1 d . . .
H24A H 0.1155 0.2319 0.2585 0.074 Uiso 1 1 calc R . .
H24B H -0.0048 0.2182 0.2439 0.074 Uiso 1 1 calc R . .
H24C H 0.0513 0.1803 0.3123 0.074 Uiso 1 1 calc R . .
C34 C 0.5491(6) 0.5308(5) 0.2388(4) 0.067(2) Uani 1 1 d . . .
H34A H 0.6192 0.5551 0.2483 0.100 Uiso 1 1 calc R . .
H34B H 0.5108 0.5485 0.2799 0.100 Uiso 1 1 calc R . .
H34C H 0.5175 0.5602 0.1985 0.100 Uiso 1 1 calc R . .
C15 C 0.9999(5) 0.9885(4) 0.3841(3) 0.0454(17) Uani 1 1 d . . .
H15A H 0.9742 1.0025 0.4305 0.068 Uiso 1 1 calc R . .
H15B H 0.9578 1.0215 0.3499 0.068 Uiso 1 1 calc R . .
H15C H 1.0702 1.0123 0.3853 0.068 Uiso 1 1 calc R . .
C41 C 0.5969(6) 0.8111(5) 0.0942(4) 0.061(2) Uani 1 1 d . . .
H41A H 0.6085 0.8253 0.0465 0.091 Uiso 1 1 calc R . .
H41B H 0.6609 0.7914 0.1174 0.091 Uiso 1 1 calc R . .
H41C H 0.5718 0.8698 0.1204 0.091 Uiso 1 1 calc R . .
C10 C 0.9725(5) 0.4433(5) 0.0877(3) 0.0478(18) Uani 1 1 d . . .
H10A H 0.9414 0.3824 0.0988 0.072 Uiso 1 1 calc R . .
H10B H 1.0464 0.4404 0.0964 0.072 Uiso 1 1 calc R . .
H10C H 0.9554 0.4520 0.0384 0.072 Uiso 1 1 calc R . .
C3 C 0.7682(4) 0.2070(5) 0.3720(4) 0.0512(19) Uani 1 1 d . . .
H3A H 0.7921 0.2706 0.3952 0.077 Uiso 1 1 calc R . .
H3B H 0.8041 0.1914 0.3296 0.077 Uiso 1 1 calc R . .
H3C H 0.7816 0.1565 0.4038 0.077 Uiso 1 1 calc R . .
C45 C 0.5387(4) 0.8597(4) 0.4847(3) 0.0364(15) Uani 1 1 d . . .
H45A H 0.5581 0.9297 0.4935 0.044 Uiso 1 1 calc R . .
H45B H 0.5680 0.8266 0.5247 0.044 Uiso 1 1 calc R . .
C46 C 0.4234(5) 0.8508(5) 0.4822(4) 0.0484(18) Uani 1 1 d . . .
H46A H 0.3932 0.8888 0.4459 0.073 Uiso 1 1 calc R . .
H46B H 0.4000 0.8760 0.5277 0.073 Uiso 1 1 calc R . .
H46C H 0.4029 0.7819 0.4716 0.073 Uiso 1 1 calc R . .
C44 C 0.5775(5) 0.6453(5) 0.4582(3) 0.0504(19) Uani 1 1 d . . .
H44A H 0.6510 0.6365 0.4652 0.076 Uiso 1 1 calc R . .
H44B H 0.5441 0.5815 0.4451 0.076 Uiso 1 1 calc R . .
H44C H 0.5517 0.6755 0.5016 0.076 Uiso 1 1 calc R . .
C49 C 0.2962(5) 0.7882(6) 0.2441(4) 0.065(2) Uani 1 1 d . . .
H49A H 0.3344 0.7436 0.2131 0.097 Uiso 1 1 calc R . .
H49B H 0.3069 0.7710 0.2922 0.097 Uiso 1 1 calc R . .
H49C H 0.3198 0.8555 0.2421 0.097 Uiso 1 1 calc R . .
C47 C 0.2011(6) 0.6534(6) 0.0880(5) 0.082(3) Uani 1 1 d . . .
H47A H 0.2298 0.6278 0.1307 0.123 Uiso 1 1 calc R . .
H47B H 0.2361 0.6245 0.0478 0.123 Uiso 1 1 calc R . .
H47C H 0.1286 0.6367 0.0810 0.123 Uiso 1 1 calc R . .
C50 C 0.8436(7) 0.0649(7) 0.1296(5) 0.073(3) Uani 1 1 d . . .
C48 C -0.0029(6) 0.8265(6) 0.0644(4) 0.077(3) Uani 1 1 d . . .
H48A H 0.0018 0.8979 0.0657 0.115 Uiso 1 1 calc R . .
H48B H -0.0742 0.8056 0.0564 0.115 Uiso 1 1 calc R . .
H48C H 0.0356 0.7963 0.0264 0.115 Uiso 1 1 calc R . .
N6 N 0.8769(7) 0.1113(8) 0.0937(6) 0.139(4) Uani 1 1 d . . .
C51 C 0.7941(7) 0.0077(7) 0.1738(5) 0.096(3) Uani 1 1 d . . .
H51A H 0.7276 0.0355 0.1829 0.145 Uiso 1 1 calc R . .
H51B H 0.8353 0.0069 0.2182 0.145 Uiso 1 1 calc R . .
H51C H 0.7850 -0.0593 0.1513 0.145 Uiso 1 1 calc R . .
C52 C 0.2182(5) 0.1850(5) 0.0754(3) 0.054(2) Uani 1 1 d . . .
H52A H 0.2220 0.2565 0.0787 0.081 Uiso 1 1 calc R . .
H52B H 0.1518 0.1644 0.0889 0.081 Uiso 1 1 calc R . .
H52C H 0.2272 0.1580 0.0272 0.081 Uiso 1 1 calc R . .

loop_
_atom_site_aniso_label
_atom_site_aniso_U_11
_atom_site_aniso_U_22
_atom_site_aniso_U_33
_atom_site_aniso_U_23
_atom_site_aniso_U_13
_atom_site_aniso_U_12
Mo1 0.0214(3) 0.0216(3) 0.0238(3) 0.0037(2) 0.0029(2) 0.0011(2)
Mo2 0.0187(3) 0.0248(3) 0.0267(3) 0.0057(2) 0.0010(2) 0.0004(2)
S6 0.0213(8) 0.0348(9) 0.0415(9) 0.0098(7) 0.0010(7) 0.0052(7)
S9 0.0247(8) 0.0364(9) 0.0332(9) 0.0071(7) -0.0002(7) 0.0071(7)
S10 0.0324(9) 0.0403(10) 0.0349(9) 0.0109(8) 0.0011(7) -0.0092(7)
S1 0.0302(8) 0.0285(8) 0.0353(9) 0.0055(7) -0.0045(7) -0.0005(7)
S7 0.0252(8) 0.0287(8) 0.0363(9) 0.0018(7) 0.0014(7) -0.0002(6)
S2 0.0297(8) 0.0239(8) 0.0378(9) 0.0056(7) 0.0065(7) 0.0047(6)
S3 0.0279(8) 0.0304(8) 0.0289(8) 0.0021(7) 0.0012(7) 0.0077(7)
S5 0.0373(9) 0.0321(9) 0.0360(9) 0.0063(7) 0.0114(8) -0.0037(7)
S4 0.0268(8) 0.0339(9) 0.0317(9) 0.0059(7) -0.0025(7) 0.0057(7)
S8 0.0300(8) 0.0311(9) 0.0324(9) 0.0023(7) 0.0024(7) 0.0037(7)
N5 0.021(3) 0.021(3) 0.029(3) 0.001(2) -0.002(2) 0.006(2)
N3 0.014(2) 0.026(3) 0.039(3) 0.010(2) 0.001(2) 0.008(2)
N4 0.028(3) 0.030(3) 0.026(3) 0.005(2) 0.001(2) -0.002(2)
N2 0.029(3) 0.034(3) 0.032(3) 0.007(2) 0.007(2) -0.004(2)
C42 0.038(4) 0.034(4) 0.044(4) 0.019(3) -0.004(3) 0.007(3)
C2 0.025(3) 0.040(4) 0.030(3) 0.007(3) -0.001(3) -0.012(3)
C12 0.039(4) 0.034(4) 0.021(3) 0.007(3) 0.001(3) -0.011(3)
C31 0.031(4) 0.048(4) 0.050(4) 0.014(3) -0.005(3) -0.005(3)
C9 0.032(3) 0.033(4) 0.022(3) 0.006(3) 0.005(3) -0.005(3)
C32 0.038(4) 0.046(4) 0.046(4) 0.007(3) -0.012(3) -0.010(3)
C5 0.035(4) 0.041(4) 0.029(3) 0.000(3) 0.000(3) -0.005(3)
C38 0.027(3) 0.046(4) 0.039(4) 0.002(3) -0.001(3) 0.012(3)
C4 0.059(5) 0.045(4) 0.049(4) 0.005(4) -0.009(4) -0.017(4)
C25 0.024(3) 0.035(4) 0.042(4) 0.001(3) -0.001(3) 0.007(3)
C6 0.028(3) 0.046(4) 0.029(3) 0.006(3) -0.003(3) -0.005(3)
C14 0.051(5) 0.051(5) 0.047(4) -0.001(4) -0.007(4) -0.019(4)
C22 0.026(3) 0.032(4) 0.044(4) 0.010(3) 0.005(3) 0.013(3)
C13 0.042(4) 0.023(3) 0.034(3) -0.003(3) 0.012(3) -0.004(3)
C1 0.023(3) 0.047(4) 0.035(4) 0.018(3) -0.003(3) -0.007(3)
C7 0.052(4) 0.051(4) 0.030(4) -0.003(3) 0.010(3) -0.002(3)
C8 0.033(3) 0.027(3) 0.024(3) 0.001(3) 0.009(3) -0.002(3)
C23 0.026(3) 0.040(4) 0.038(4) 0.006(3) -0.003(3) -0.002(3)
C40 0.056(5) 0.059(6) 0.042(4) 0.013(4) 0.008(4) 0.020(4)
C39 0.030(4) 0.053(5) 0.055(4) -0.013(4) 0.004(3) -0.008(3)
C36 0.039(4) 0.040(4) 0.036(4) 0.008(3) -0.002(3) 0.010(3)
C21 0.061(5) 0.040(4) 0.042(4) -0.003(3) -0.004(4) 0.004(4)
C35 0.039(4) 0.030(4) 0.043(4) -0.003(3) -0.002(3) -0.003(3)
C16 0.053(5) 0.047(5) 0.074(5) 0.013(4) 0.011(4) -0.004(4)
C20 0.067(5) 0.049(5) 0.050(5) 0.001(4) 0.002(4) 0.005(4)
C33 0.038(4) 0.059(5) 0.035(4) 0.013(3) 0.005(3) 0.002(3)
C43 0.050(5) 0.051(5) 0.059(5) 0.030(4) 0.015(4) 0.012(4)
C28 0.047(4) 0.032(4) 0.038(4) 0.009(3) -0.004(3) 0.001(3)
C18 0.038(4) 0.064(5) 0.067(5) 0.006(4) 0.011(4) -0.015(4)
C30 0.063(5) 0.041(4) 0.070(5) -0.003(4) 0.006(4) 0.010(4)
C29 0.045(4) 0.032(4) 0.056(4) 0.016(3) -0.001(4) -0.005(3)
C37 0.062(5) 0.053(5) 0.030(4) 0.014(3) 0.008(3) 0.003(4)
C19 0.056(5) 0.069(6) 0.056(5) -0.004(4) 0.021(4) -0.002(4)
C17 0.054(5) 0.039(4) 0.068(5) -0.003(4) 0.009(4) 0.006(4)
C27 0.048(5) 0.059(5) 0.064(5) 0.006(4) -0.019(4) 0.001(4)
C11 0.042(4) 0.054(5) 0.033(4) 0.006(3) -0.001(3) -0.005(3)
N1 0.065(5) 0.073(5) 0.085(5) 0.019(5) 0.004(4) 0.013(4)
C26 0.042(4) 0.056(5) 0.058(5) 0.020(4) 0.015(4) 0.005(4)
C24 0.044(4) 0.052(5) 0.050(4) -0.004(4) 0.005(3) -0.011(3)
C34 0.056(5) 0.068(6) 0.071(5) -0.023(5) 0.002(4) -0.001(4)
C15 0.048(4) 0.037(4) 0.050(4) -0.007(3) 0.010(3) -0.005(3)
C41 0.060(5) 0.052(5) 0.071(5) 0.012(4) 0.007(4) 0.017(4)
C10 0.067(5) 0.047(4) 0.031(4) 0.002(3) 0.011(4) 0.005(4)
C3 0.029(4) 0.067(5) 0.059(5) 0.025(4) -0.012(3) -0.010(3)
C45 0.040(4) 0.029(4) 0.043(4) 0.006(3) 0.014(3) 0.009(3)
C46 0.036(4) 0.049(4) 0.066(5) 0.023(4) 0.018(4) 0.011(3)
C44 0.068(5) 0.032(4) 0.056(5) 0.011(3) 0.021(4) 0.006(4)
C49 0.059(5) 0.067(6) 0.065(5) 0.005(4) -0.024(4) 0.000(4)
C47 0.071(6) 0.055(6) 0.111(7) -0.040(5) 0.012(5) 0.002(5)
C50 0.058(6) 0.087(8) 0.077(7) 0.022(6) 0.007(5) 0.022(5)
C48 0.057(5) 0.100(7) 0.072(6) 0.025(5) -0.021(5) -0.011(5)
N6 0.099(8) 0.169(11) 0.169(10) 0.091(8) 0.040(7) 0.026(7)
C51 0.088(7) 0.106(8) 0.103(8) 0.037(7) 0.028(6) 0.029(6)
C52 0.040(4) 0.079(6) 0.044(4) 0.019(4) -0.010(3) 0.004(4)

loop_
_atom_type_symbol
_atom_type_description
_atom_type_scat_dispersion_real
_atom_type_scat_dispersion_imag
_atom_type_scat_source
C C 0.0033 0.0016 'International Tables Vol C Tables 4.2.6.8 and 6.1.1.4'
H H 0.0000 0.0000 'International Tables Vol C Tables 4.2.6.8 and 6.1.1.4'
N N 0.0061 0.0033 'International Tables Vol C Tables 4.2.6.8 and 6.1.1.4'
S S 0.1246 0.1234 'International Tables Vol C Tables 4.2.6.8 and 6.1.1.4'
Mo Mo -1.6832 0.6857 'International Tables Vol C Tables 4.2.6.8 and 6.1.1.4'

loop_
_geom_angle_atom_site_label_1
_geom_angle_atom_site_label_2
_geom_angle_atom_site_label_3
_geom_angle
_geom_angle_site_symmetry_1
_geom_angle_site_symmetry_3
_geom_angle_publ_flag
S5 Mo1 S3 110.77(6) . . ?
S5 Mo1 S1 107.94(6) . . ?
S3 Mo1 S1 85.14(5) . . ?
S5 Mo1 S2 112.73(6) . . ?
S3 Mo1 S2 136.50(6) . . ?
S1 Mo1 S2 81.72(5) . . ?
S5 Mo1 S4 109.31(6) . . ?
S3 Mo1 S4 81.64(5) . . ?
S1 Mo1 S4 142.75(6) . . ?
S2 Mo1 S4 84.31(5) . . ?
S10 Mo2 S9 110.54(6) . . ?
S10 Mo2 S6 113.32(6) . . ?
S9 Mo2 S6 136.13(6) . . ?
S10 Mo2 S7 106.95(6) . . ?
S9 Mo2 S7 86.46(5) . . ?
S6 Mo2 S7 81.83(5) . . ?
S10 Mo2 S8 109.96(6) . . ?
S9 Mo2 S8 81.44(5) . . ?
S6 Mo2 S8 83.14(5) . . ?
S7 Mo2 S8 143.08(6) . . ?
C1 S6 Mo2 109.4(2) . . ?
C6 S9 Mo2 109.3(2) . . ?
C12 S1 Mo1 109.0(2) . . ?
C2 S7 Mo2 109.2(2) . . ?
C13 S2 Mo1 109.2(2) . . ?
C8 S3 Mo1 109.21(19) . . ?
C9 S4 Mo1 108.69(19) . . ?
C5 S8 Mo2 108.6(2) . . ?
C36 N5 C35 109.1(4) . . ?
C36 N5 C38 111.1(4) . . ?
C35 N5 C38 108.4(4) . . ?
C36 N5 C45 109.2(4) . . ?
C35 N5 C45 111.4(4) . . ?
C38 N5 C45 107.7(4) . . ?
C25 N3 C42 106.2(4) . . ?
C25 N3 C22 111.5(4) . . ?
C42 N3 C22 111.3(4) . . ?
C25 N3 C23 110.9(4) . . ?
C42 N3 C23 111.3(4) . . ?
C22 N3 C23 105.7(4) . . ?
C33 N4 C28 110.5(4) . . ?
C33 N4 C29 105.9(5) . . ?
C28 N4 C29 110.6(4) . . ?
C33 N4 C31 110.5(5) . . ?
C28 N4 C31 107.4(4) . . ?
C29 N4 C31 112.0(4) . . ?
C19 N2 C18 111.5(5) . . ?
C19 N2 C20 110.5(5) . . ?
C18 N2 C20 105.4(5) . . ?
C19 N2 C16 106.7(5) . . ?
C18 N2 C16 111.8(5) . . ?
C20 N2 C16 111.0(5) . . ?
C43 C42 N3 116.5(5) . . ?
C1 C2 C4 125.3(6) . . ?
C1 C2 S7 118.8(5) . . ?
C4 C2 S7 115.8(5) . . ?
C13 C12 C14 124.6(6) . . ?
C13 C12 S1 119.6(5) . . ?
C14 C12 S1 115.7(5) . . ?
C32 C31 N4 115.0(5) . . ?
C8 C9 C11 126.0(5) . . ?
C8 C9 S4 119.7(4) . . ?
C11 C9 S4 114.3(4) . . ?
C6 C5 C7 126.5(6) . . ?
C6 C5 S8 119.3(5) . . ?
C7 C5 S8 114.1(5) . . ?
N5 C38 C39 115.2(5) . . ?
C26 C25 N3 116.3(5) . . ?
C5 C6 C52 125.3(6) . . ?
C5 C6 S9 119.8(4) . . ?
C52 C6 S9 115.0(5) . . ?
C21 C22 N3 114.1(4) . . ?
C12 C13 C15 123.2(6) . . ?
C12 C13 S2 119.5(5) . . ?
C15 C13 S2 117.2(5) . . ?
C2 C1 C3 123.9(6) . . ?
C2 C1 S6 120.5(4) . . ?
C3 C1 S6 115.6(5) . . ?
C9 C8 C10 126.1(5) . . ?
C9 C8 S3 119.6(4) . . ?
C10 C8 S3 114.3(4) . . ?
C24 C23 N3 115.4(5) . . ?
N1 C40 C41 179.9(11) . . ?
C37 C36 N5 116.0(5) . . ?
C44 C35 N5 115.5(5) . . ?
N2 C16 C17 114.3(6) . . ?
N2 C20 C49 114.6(6) . . ?
N4 C33 C34 115.3(5) . . ?
C27 C28 N4 114.8(5) . . ?
N2 C18 C48 113.6(6) . . ?
C30 C29 N4 115.8(5) . . ?
N2 C19 C47 112.7(6) . . ?
N5 C45 C46 114.7(5) . . ?
N6 C50 C51 176.0(11) . . ?

loop_
_geom_bond_atom_site_label_1
_geom_bond_atom_site_label_2
_geom_bond_distance
_geom_bond_site_symmetry_2
_geom_bond_publ_flag
Mo1 S5 2.1722(16) . ?
Mo1 S3 2.3548(14) . ?
Mo1 S1 2.3593(15) . ?
Mo1 S2 2.3602(15) . ?
Mo1 S4 2.3715(15) . ?
Mo2 S10 2.1700(16) . ?
Mo2 S9 2.3540(15) . ?
Mo2 S6 2.3635(15) . ?
Mo2 S7 2.3640(16) . ?
Mo2 S8 2.3767(15) . ?
S6 C1 1.756(6) . ?
S9 C6 1.771(6) . ?
S1 C12 1.777(6) . ?
S7 C2 1.782(6) . ?
S2 C13 1.774(6) . ?
S3 C8 1.770(6) . ?
S4 C9 1.775(6) . ?
S8 C5 1.781(6) . ?
N5 C36 1.513(7) . ?
N5 C35 1.513(7) . ?
N5 C38 1.517(7) . ?
N5 C45 1.517(7) . ?
N3 C25 1.507(7) . ?
N3 C42 1.516(7) . ?
N3 C22 1.518(7) . ?
N3 C23 1.525(7) . ?
N4 C33 1.507(7) . ?
N4 C28 1.510(7) . ?
N4 C29 1.521(7) . ?
N4 C31 1.523(7) . ?
N2 C19 1.503(8) . ?
N2 C18 1.506(8) . ?
N2 C20 1.508(8) . ?
N2 C16 1.513(8) . ?
C42 C43 1.513(8) . ?
C2 C1 1.345(8) . ?
C2 C4 1.502(8) . ?
C12 C13 1.336(8) . ?
C12 C14 1.502(8) . ?
C31 C32 1.523(8) . ?
C9 C8 1.337(7) . ?
C9 C11 1.505(8) . ?
C5 C6 1.335(8) . ?
C5 C7 1.520(8) . ?
C38 C39 1.526(8) . ?
C25 C26 1.505(8) . ?
C6 C52 1.506(8) . ?
C22 C21 1.509(8) . ?
C13 C15 1.488(8) . ?
C1 C3 1.506(8) . ?
C8 C10 1.506(8) . ?
C23 C24 1.505(8) . ?
C40 N1 1.131(10) . ?
C40 C41 1.441(11) . ?
C36 C37 1.510(8) . ?
C35 C44 1.503(8) . ?
C16 C17 1.537(9) . ?
C20 C49 1.541(9) . ?
C33 C34 1.542(9) . ?
C28 C27 1.501(8) . ?
C18 C48 1.570(9) . ?
C30 C29 1.499(8) . ?
C19 C47 1.541(10) . ?
C45 C46 1.523(8) . ?
C50 N6 1.099(11) . ?
C50 C51 1.408(12) . ?
